data_7057672
loop_
_publ_author_name
'Roy, Ankana'
'Das, Partha Jyoti'
'Diskin-Posner, Yael'
'Firer, Michael'
'Grynszpan, Flavio'
'Montag, Michael'

_publ_section_title
;
 Quenching of syn-bimane fluorescence by Na+ complexation
;
_journal_issue 19
_journal_name_full 'New Journal of Chemistry'
_journal_page_first 15541
_journal_paper_doi 10.1039/C8NJ01945B
_journal_volume 42
_journal_year 2018
_chemical_formula_moiety 'C44 H54 N10 Na2 O8, 2(C24 H20 B), 2(C2 H3 N)'
_chemical_formula_sum 'C96 H100 B2 N12 Na2 O8'
_chemical_formula_weight 1617.47
_space_group_crystal_system monoclinic
_space_group_IT_number 7
_space_group_name_Hall 'P -2yc'
_space_group_name_H-M_alt 'P 1 c 1'
_symmetry_space_group_name_Hall 'P -2yc'
_symmetry_space_group_name_H-M 'P 1 c 1'
_atom_sites_solution_hydrogens geom
_audit_creation_method SHELXL-2014/7
_audit_update_record
;
2018-02-05 deposited with the CCDC.
2018-08-27 downloaded from the CCDC.
;
_cell_angle_alpha 90
_cell_angle_beta 91.843(2)
_cell_angle_gamma 90
_cell_formula_units_Z 2
_cell_length_a 14.8036(3)
_cell_length_b 10.3215(2)
_cell_length_c 28.7105(6)
_cell_measurement_reflns_used 8347
_cell_measurement_temperature 100(2)
_cell_measurement_theta_max 77.9370
_cell_measurement_theta_min 4.3730
_cell_volume 4384.56(15)
_computing_cell_refinement 'CrysAlisPro 1.171.39.4c (Rigaku OD, 2015)'
_computing_data_collection 'CrysAlisPro 1.171.39.4c (Rigaku OD, 2015)'
_computing_data_reduction 'CrysAlisPro 1.171.39.4c (Rigaku OD, 2015)'
_computing_structure_refinement 'SHELXL-2014/7 (Sheldrick, 2014)'
_computing_structure_solution 'ShelXT (Sheldrick, 2015)'
_diffrn_ambient_temperature 100(2)
_diffrn_measured_fraction_theta_full 0.997
_diffrn_measured_fraction_theta_max 0.997
_diffrn_measurement_device_type 'XtaLAB Pro: Kappa dual home/near'
_diffrn_measurement_method '\w scans'
_diffrn_radiation_type CuK\a
_diffrn_radiation_wavelength 1.54184
_diffrn_reflns_av_R_equivalents 0.0471
_diffrn_reflns_av_unetI/netI 0.0623
_diffrn_reflns_Laue_measured_fraction_full 0.997
_diffrn_reflns_Laue_measured_fraction_max 0.997
_diffrn_reflns_limit_h_max 17
_diffrn_reflns_limit_h_min -17
_diffrn_reflns_limit_k_max 12
_diffrn_reflns_limit_k_min -9
_diffrn_reflns_limit_l_max 34
_diffrn_reflns_limit_l_min -34
_diffrn_reflns_number 34188
_diffrn_reflns_point_group_measured_fraction_full 0.998
_diffrn_reflns_point_group_measured_fraction_max 0.998
_diffrn_reflns_theta_full 66.596
_diffrn_reflns_theta_max 66.596
_diffrn_reflns_theta_min 5.981
_exptl_absorpt_coefficient_mu 0.710
_exptl_absorpt_correction_T_max 0.978
_exptl_absorpt_correction_T_min 0.905
_exptl_absorpt_correction_type analytical
_exptl_absorpt_process_details
;
CrysAlisPro 1.171.39.4c (Rigaku Oxford Diffraction, 2015)
Analytical numeric absorption correction using a multifaceted crystal
            model based on expressions derived by R.C. Clark & J.S. Reid.
(Clark, R. C. & Reid, J. S. (1995). Acta Cryst. A51, 887-897)
Empirical absorption correction using spherical harmonics,
 implemented in SCALE3 ABSPACK scaling algorithm.
;
_exptl_crystal_colour yellow
_exptl_crystal_density_diffrn 1.225
_exptl_crystal_description needle
_exptl_crystal_F_000 1712
_exptl_crystal_size_max 0.162
_exptl_crystal_size_mid 0.027
_exptl_crystal_size_min 0.027
_refine_diff_density_max 0.329
_refine_diff_density_min -0.194
_refine_diff_density_rms 0.048
_refine_ls_abs_structure_details
;
 Refined as an inversion twin.
;
_refine_ls_abs_structure_Flack 0.5(2)
_refine_ls_extinction_method none
_refine_ls_goodness_of_fit_ref 1.025
_refine_ls_hydrogen_treatment constr
_refine_ls_matrix_type full
_refine_ls_number_parameters 1117
_refine_ls_number_reflns 14697
_refine_ls_number_restraints 2
_refine_ls_restrained_S_all 1.025
_refine_ls_R_factor_all 0.0740
_refine_ls_R_factor_gt 0.0559
_refine_ls_shift/su_max 0.044
_refine_ls_shift/su_mean 0.009
_refine_ls_structure_factor_coef Fsqd
_refine_ls_weighting_details 'w=1/[\s^2^(Fo^2^)+(0.0472P)^2^+3.3786P] where P=(Fo^2^+2Fc^2^)/3'
_refine_ls_weighting_scheme calc
_refine_ls_wR_factor_gt 0.1354
_refine_ls_wR_factor_ref 0.1461
_reflns_Friedel_coverage 0.999
_reflns_Friedel_fraction_full 0.998
_reflns_Friedel_fraction_max 0.998
_reflns_number_gt 11503
_reflns_number_total 14697
_reflns_threshold_expression 'I > 2\s(I)'
_cod_data_source_file c8nj01945b2.cif
_cod_data_source_block Miki10
_cod_depositor_comments 'Adding full bibliography for 7057668--7057672.cif.'
_cod_database_code 7057672
_shelx_shelxl_version_number 2014/7
_shelx_space_group_comment
;
The symmetry employed for this shelxl refinement is uniquely defined
by the following loop, which should always be used as a source of
symmetry information in preference to the above space-group names.
They are only intended as comments.
;
_shelx_estimated_absorpt_t_min 0.894
_shelx_estimated_absorpt_t_max 0.981

loop_
_space_group_symop_operation_xyz
'x, y, z'
'x, -y, z+1/2'

loop_
_atom_site_label
_atom_site_type_symbol
_atom_site_fract_x
_atom_site_fract_y
_atom_site_fract_z
_atom_site_U_iso_or_equiv
_atom_site_adp_type
_atom_site_occupancy
_atom_site_site_symmetry_order
_atom_site_calc_flag
_atom_site_refinement_flags_posn
_atom_site_refinement_flags_adp
_atom_site_refinement_flags_occupancy
_atom_site_disorder_assembly
_atom_site_disorder_group
Na1 Na 0.3892(2) 0.7914(3) 0.57440(12) 0.0431(8) Uani 1 1 d . . . . .
Na2 Na 0.6208(2) 0.7115(3) 0.58141(9) 0.0362(7) Uani 1 1 d . . . . .
O1 O 0.6786(4) 0.5021(6) 0.5604(2) 0.0458(15) Uani 1 1 d . . . . .
O2 O 0.4773(4) 0.6027(5) 0.5568(2) 0.0383(13) Uani 1 1 d . . . . .
O3 O 0.5325(4) 0.8985(6) 0.5969(2) 0.0398(13) Uani 1 1 d . . . . .
O4 O 0.3296(4) 0.9949(6) 0.5953(2) 0.0458(15) Uani 1 1 d . . . . .
O5 O 0.5736(4) 0.6555(6) 0.65756(18) 0.0405(14) Uani 1 1 d . . . . .
O6 O 0.7626(4) 0.7284(5) 0.62232(19) 0.0351(12) Uani 1 1 d . . . . .
O7 O 0.4378(4) 0.8411(6) 0.4985(2) 0.0441(14) Uani 1 1 d . . . . .
O8 O 0.2429(4) 0.7791(7) 0.5332(2) 0.0512(17) Uani 1 1 d . . . . .
N1 N 0.5451(9) 0.4182(15) 0.5324(7) 0.042(5) Uani 0.58(4) 1 d . . P A 3
N2 N 0.5188(10) 0.3060(15) 0.5138(8) 0.044(5) Uani 0.58(4) 1 d . . P A 3
N1A N 0.5409(12) 0.3826(19) 0.5537(8) 0.030(5) Uiso 0.42(4) 1 d . . P A 4
N2A N 0.5048(14) 0.2802(19) 0.5350(9) 0.036(5) Uiso 0.42(4) 1 d . . P A 4
N3 N 0.4696(9) 1.0952(11) 0.6066(6) 0.036(4) Uani 0.57(3) 1 d . . P B 5
N4 N 0.4944(9) 1.2243(13) 0.6256(6) 0.035(4) Uani 0.57(3) 1 d . . P B 5
N3A N 0.4609(14) 1.075(2) 0.6297(9) 0.038(5) Uiso 0.43(3) 1 d . . P B 6
N4A N 0.4873(16) 1.200(2) 0.6479(11) 0.049(6) Uiso 0.43(3) 1 d . . P B 6
N5 N 0.7163(7) 0.6409(11) 0.6907(3) 0.040(3) Uani 0.729(12) 1 d . . P C 1
N6 N 0.7505(5) 0.6341(7) 0.7348(3) 0.0173(17) Uani 0.729(12) 1 d . . P C 1
N5A N 0.7038(10) 0.7243(17) 0.7013(5) 0.026(4) Uiso 0.271(12) 1 d . . P C 2
N6A N 0.7337(10) 0.7179(16) 0.7463(5) 0.026(4) Uiso 0.271(12) 1 d . . P C 2
N7 N 0.2935(4) 0.8570(6) 0.4637(2) 0.0305(14) Uani 1 1 d . . . . .
N8 N 0.2593(5) 0.8594(7) 0.4172(2) 0.0450(18) Uani 1 1 d . . . . .
N9 N 0.7005(7) 0.8057(8) 0.5181(3) 0.057(2) Uani 1 1 d . . . . .
N10 N 0.3065(6) 0.6959(9) 0.6383(3) 0.057(2) Uani 1 1 d . . . . .
C1 C 0.6366(7) 0.4095(9) 0.5441(3) 0.044(2) Uani 1 1 d . . . . .
C2 C 0.6616(6) 0.2832(9) 0.5277(3) 0.041(2) Uani 1 1 d . . . . .
C3 C 0.5928(7) 0.2182(10) 0.5139(4) 0.052(2) Uani 1 1 d . . . . .
C4 C 0.4248(7) 0.2995(10) 0.5131(4) 0.051(2) Uani 1 1 d . . . . .
C5 C 0.3937(6) 0.4153(9) 0.5253(3) 0.042(2) Uani 1 1 d . . . . .
C6 C 0.4688(6) 0.4910(9) 0.5420(3) 0.041(2) Uani 1 1 d . . . . .
C7 C 0.7630(7) 0.2418(12) 0.5285(4) 0.067(3) Uani 1 1 d . . . . .
H7A H 0.8010 0.3184 0.5242 0.101 Uiso 1 1 calc R U . . .
H7B H 0.7728 0.1799 0.5033 0.101 Uiso 1 1 calc R U . . .
H7C H 0.7789 0.2012 0.5585 0.101 Uiso 1 1 calc R U . . .
C8 C 0.5821(9) 0.0841(9) 0.4924(4) 0.066(3) Uani 1 1 d . . . . .
H8A H 0.6416 0.0503 0.4847 0.099 Uiso 1 1 calc R U . . .
H8B H 0.5437 0.0898 0.4641 0.099 Uiso 1 1 calc R U . . .
H8C H 0.5540 0.0259 0.5147 0.099 Uiso 1 1 calc R U . . .
C9 C 0.3736(6) 0.1850(9) 0.4916(4) 0.054(3) Uani 1 1 d . . . . .
H9A H 0.3088 0.2044 0.4901 0.080 Uiso 1 1 calc R U . . .
H9B H 0.3844 0.1077 0.5108 0.080 Uiso 1 1 calc R U . . .
H9C H 0.3946 0.1694 0.4601 0.080 Uiso 1 1 calc R U . . .
C10 C 0.2999(7) 0.4736(12) 0.5212(4) 0.067(3) Uani 1 1 d . . . . .
H10A H 0.2929 0.5203 0.4916 0.100 Uiso 1 1 calc R U . . .
H10B H 0.2913 0.5338 0.5471 0.100 Uiso 1 1 calc R U . . .
H10C H 0.2547 0.4043 0.5223 0.100 Uiso 1 1 calc R U . . .
C11 C 0.5384(7) 1.0080(8) 0.6123(3) 0.040(2) Uani 1 1 d . . . . .
C12 C 0.6144(6) 1.0831(9) 0.6305(3) 0.0355(19) Uani 1 1 d . . . . .
C13 C 0.5854(7) 1.2042(9) 0.6436(3) 0.040(2) Uani 1 1 d . . . . .
C14 C 0.4193(7) 1.2821(8) 0.6418(3) 0.041(2) Uani 1 1 d . . . . .
C15 C 0.3400(7) 1.2117(9) 0.6283(3) 0.039(2) Uani 1 1 d . . . . .
C16 C 0.3714(6) 1.0885(8) 0.6104(3) 0.041(2) Uani 1 1 d . . . . .
C17 C 0.7077(6) 1.0369(9) 0.6345(4) 0.052(2) Uani 1 1 d . . . . .
H17A H 0.7135 0.9743 0.6600 0.077 Uiso 1 1 calc R U . . .
H17B H 0.7482 1.1104 0.6408 0.077 Uiso 1 1 calc R U . . .
H17C H 0.7239 0.9952 0.6052 0.077 Uiso 1 1 calc R U . . .
C18 C 0.6358(8) 1.3121(9) 0.6634(3) 0.056(3) Uani 1 1 d . . . . .
H18A H 0.6138 1.3931 0.6492 0.084 Uiso 1 1 calc R U . . .
H18B H 0.7001 1.3014 0.6571 0.084 Uiso 1 1 calc R U . . .
H18C H 0.6278 1.3150 0.6971 0.084 Uiso 1 1 calc R U . . .
C19 C 0.4256(7) 1.4100(9) 0.6632(3) 0.048(2) Uani 1 1 d . . . . .
H19A H 0.4561 1.4028 0.6939 0.073 Uiso 1 1 calc R U . . .
H19B H 0.3647 1.4453 0.6668 0.073 Uiso 1 1 calc R U . . .
H19C H 0.4602 1.4678 0.6434 0.073 Uiso 1 1 calc R U . . .
C20 C 0.2483(7) 1.2520(9) 0.6295(4) 0.059(3) Uani 1 1 d . . . . .
H20A H 0.2190 1.2098 0.6556 0.088 Uiso 1 1 calc R U . . .
H20B H 0.2168 1.2278 0.6002 0.088 Uiso 1 1 calc R U . . .
H20C H 0.2457 1.3463 0.6334 0.088 Uiso 1 1 calc R U . . .
C21 C 0.6184(6) 0.6513(8) 0.6927(3) 0.0342(15) Uani 1 1 d . . . . .
C22 C 0.5957(5) 0.6364(7) 0.7407(2) 0.0286(14) Uani 1 1 d . . . . .
C23 C 0.6725(7) 0.6354(9) 0.7677(3) 0.047(2) Uani 1 1 d . . . . .
C24 C 0.8347(6) 0.6976(9) 0.7383(3) 0.039(2) Uani 1 1 d . . . . .
C25 C 0.8566(6) 0.7303(8) 0.6946(3) 0.0369(19) Uani 1 1 d . . . . .
C26 C 0.7739(6) 0.7105(8) 0.6630(4) 0.046(2) Uani 1 1 d . . . . .
C27 C 0.5037(7) 0.6290(11) 0.7580(3) 0.053(3) Uani 1 1 d . . . . .
H27A H 0.5002 0.5583 0.7806 0.080 Uiso 1 1 calc R U . . .
H27B H 0.4611 0.6127 0.7318 0.080 Uiso 1 1 calc R U . . .
H27C H 0.4885 0.7110 0.7730 0.080 Uiso 1 1 calc R U . . .
C28 C 0.6927(6) 0.6176(9) 0.8184(3) 0.0400(19) Uani 1 1 d . . . . .
H28A H 0.6378 0.5899 0.8338 0.060 Uiso 1 1 calc R U . . .
H28B H 0.7139 0.6998 0.8320 0.060 Uiso 1 1 calc R U . . .
H28C H 0.7397 0.5515 0.8229 0.060 Uiso 1 1 calc R U . . .
C29 C 0.8868(7) 0.7055(9) 0.7834(4) 0.052(2) Uani 1 1 d . . . . .
H29A H 0.8661 0.7803 0.8012 0.079 Uiso 1 1 calc R U . . .
H29B H 0.9513 0.7152 0.7774 0.079 Uiso 1 1 calc R U . . .
H29C H 0.8774 0.6261 0.8014 0.079 Uiso 1 1 calc R U . . .
C30 C 0.9424(6) 0.7740(12) 0.6773(4) 0.072(3) Uani 1 1 d . . . . .
H30A H 0.9760 0.8202 0.7022 0.108 Uiso 1 1 calc R U . . .
H30B H 0.9316 0.8322 0.6508 0.108 Uiso 1 1 calc R U . . .
H30C H 0.9776 0.6990 0.6675 0.108 Uiso 1 1 calc R U . . .
C31 C 0.3889(6) 0.8510(7) 0.4624(3) 0.0382(13) Uani 1 1 d . . . . .
C32 C 0.4083(5) 0.8608(8) 0.4137(3) 0.0382(13) Uani 1 1 d . . . . .
C33 C 0.3297(5) 0.8606(6) 0.3889(3) 0.0260(16) Uani 1 1 d . . . . .
C34 C 0.1735(5) 0.8038(7) 0.4170(3) 0.0349(19) Uani 1 1 d . . . . .
C35 C 0.1542(5) 0.7727(8) 0.4610(3) 0.0345(18) Uani 1 1 d . . . . .
C36 C 0.2282(5) 0.7981(7) 0.4916(2) 0.0264(15) Uani 1 1 d . . . . .
C37 C 0.5035(6) 0.8715(11) 0.3980(4) 0.051(2) Uani 1 1 d . . . . .
H37A H 0.5189 0.9630 0.3938 0.077 Uiso 1 1 calc R U . . .
H37B H 0.5091 0.8254 0.3684 0.077 Uiso 1 1 calc R U . . .
H37C H 0.5446 0.8330 0.4216 0.077 Uiso 1 1 calc R U . . .
C38 C 0.3193(7) 0.8694(8) 0.3382(3) 0.042(2) Uani 1 1 d . . . . .
H38A H 0.2917 0.7895 0.3260 0.064 Uiso 1 1 calc R U . . .
H38B H 0.3787 0.8814 0.3247 0.064 Uiso 1 1 calc R U . . .
H38C H 0.2804 0.9433 0.3299 0.064 Uiso 1 1 calc R U . . .
C39 C 0.1175(6) 0.7963(9) 0.3738(3) 0.041(2) Uani 1 1 d . . . . .
H39A H 0.1134 0.8823 0.3594 0.061 Uiso 1 1 calc R U . . .
H39B H 0.0568 0.7661 0.3811 0.061 Uiso 1 1 calc R U . . .
H39C H 0.1449 0.7356 0.3522 0.061 Uiso 1 1 calc R U . . .
C40 C 0.0681(6) 0.7126(8) 0.4800(3) 0.045(2) Uani 1 1 d . . . . .
H40A H 0.0836 0.6331 0.4972 0.067 Uiso 1 1 calc R U . . .
H40B H 0.0259 0.6921 0.4541 0.067 Uiso 1 1 calc R U . . .
H40C H 0.0398 0.7743 0.5010 0.067 Uiso 1 1 calc R U . . .
C89 C 0.7633(6) 0.8287(8) 0.4946(3) 0.0361(19) Uani 1 1 d . . . . .
C90 C 0.8377(6) 0.8647(9) 0.4674(3) 0.043(2) Uani 1 1 d . . . . .
H90A H 0.8180 0.9295 0.4442 0.065 Uiso 1 1 calc R U . . .
H90B H 0.8607 0.7882 0.4514 0.065 Uiso 1 1 calc R U . . .
H90C H 0.8856 0.9015 0.4877 0.065 Uiso 1 1 calc R U . . .
C91 C 0.2489(7) 0.6691(10) 0.6598(3) 0.048(2) Uani 1 1 d . . . . .
C92 C 0.1724(6) 0.6399(9) 0.6894(4) 0.053(2) Uani 1 1 d . . . . .
H92A H 0.1308 0.5806 0.6729 0.080 Uiso 1 1 calc R U . . .
H92B H 0.1406 0.7203 0.6967 0.080 Uiso 1 1 calc R U . . .
H92C H 0.1948 0.5993 0.7184 0.080 Uiso 1 1 calc R U . . .
N11 N -0.0365(11) 0.9916(15) 0.5587(5) 0.118(5) Uani 1 1 d . . . . .
C93 C 0.0327(9) 0.9618(10) 0.5786(4) 0.059(2) Uani 1 1 d . . . . .
C94 C 0.1103(8) 0.9269(13) 0.6020(4) 0.076(3) Uani 1 1 d . . . . .
H94A H 0.1560 0.9945 0.5983 0.114 Uiso 1 1 calc R U . . .
H94B H 0.1324 0.8451 0.5893 0.114 Uiso 1 1 calc R U . . .
H94C H 0.0984 0.9159 0.6351 0.114 Uiso 1 1 calc R U . . .
N12 N 1.0356(9) 0.4945(12) 0.5967(4) 0.088(3) Uani 1 1 d . . . . .
C95 C 0.9764(8) 0.5283(13) 0.5773(4) 0.066(2) Uani 1 1 d . . . . .
C96 C 0.8964(8) 0.5892(13) 0.5508(4) 0.066(2) Uani 1 1 d . . . . .
H96A H 0.8997 0.5685 0.5176 0.099 Uiso 1 1 calc R U . . .
H96B H 0.8980 0.6834 0.5550 0.099 Uiso 1 1 calc R U . . .
H96C H 0.8400 0.5549 0.5629 0.099 Uiso 1 1 calc R U . . .
C41 C 0.1764(5) 0.3000(8) 0.3923(3) 0.0328(18) Uani 1 1 d . . . . .
C42 C 0.1254(6) 0.3907(10) 0.4151(4) 0.049(2) Uani 1 1 d . . . . .
H42 H 0.1216 0.4761 0.4028 0.059 Uiso 1 1 calc R U . . .
C43 C 0.0781(6) 0.3612(10) 0.4564(3) 0.044(2) Uani 1 1 d . . . . .
H43 H 0.0419 0.4262 0.4700 0.053 Uiso 1 1 calc R U . . .
C44 C 0.0837(6) 0.2429(9) 0.4765(3) 0.042(2) Uani 1 1 d . . . . .
H44 H 0.0521 0.2239 0.5039 0.050 Uiso 1 1 calc R U . . .
C45 C 0.1361(6) 0.1514(10) 0.4561(3) 0.044(2) Uani 1 1 d . . . . .
H45 H 0.1416 0.0673 0.4694 0.053 Uiso 1 1 calc R U . . .
C46 C 0.1822(5) 0.1826(8) 0.4150(3) 0.0366(19) Uani 1 1 d . . . . .
H46 H 0.2198 0.1179 0.4023 0.044 Uiso 1 1 calc R U . . .
C47 C 0.2242(5) 0.2095(7) 0.3085(3) 0.0316(17) Uani 1 1 d . . . . .
C48 C 0.1421(6) 0.1362(8) 0.3046(3) 0.0333(17) Uani 1 1 d . . . . .
H48 H 0.0964 0.1527 0.3263 0.040 Uiso 1 1 calc R U . . .
C49 C 0.1257(6) 0.0408(9) 0.2701(3) 0.0377(19) Uani 1 1 d . . . . .
H49 H 0.0709 -0.0071 0.2695 0.045 Uiso 1 1 calc R U . . .
C50 C 0.1895(8) 0.0177(9) 0.2376(3) 0.057(3) Uani 1 1 d . . . . .
H50 H 0.1797 -0.0469 0.2144 0.069 Uiso 1 1 calc R U . . .
C51 C 0.2712(6) 0.0921(8) 0.2389(3) 0.043(2) Uani 1 1 d . . . . .
H51 H 0.3162 0.0792 0.2165 0.051 Uiso 1 1 calc R U . . .
C52 C 0.2822(7) 0.1803(8) 0.2728(3) 0.043(2) Uani 1 1 d . . . . .
H52 H 0.3365 0.2294 0.2723 0.051 Uiso 1 1 calc R U . . .
C53 C 0.2018(5) 0.4503(8) 0.3150(3) 0.0347(18) Uani 1 1 d . . . . .
C54 C 0.1078(6) 0.4769(9) 0.3043(3) 0.0393(19) Uani 1 1 d . . . . .
H54 H 0.0638 0.4261 0.3193 0.047 Uiso 1 1 calc R U . . .
C55 C 0.0777(6) 0.5723(9) 0.2735(3) 0.046(2) Uani 1 1 d . . . . .
H55 H 0.0150 0.5811 0.2662 0.056 Uiso 1 1 calc R U . . .
C56 C 0.1373(7) 0.6524(10) 0.2538(3) 0.049(2) Uani 1 1 d . . . . .
H56 H 0.1160 0.7203 0.2341 0.059 Uiso 1 1 calc R U . . .
C57 C 0.2311(7) 0.6365(8) 0.2623(3) 0.041(2) Uani 1 1 d . . . . .
H57 H 0.2735 0.6918 0.2481 0.049 Uiso 1 1 calc R U . . .
C58 C 0.2596(6) 0.5366(8) 0.2922(3) 0.041(2) Uani 1 1 d . . . . .
H58 H 0.3228 0.5260 0.2976 0.050 Uiso 1 1 calc R U . . .
C59 C 0.3406(5) 0.3412(8) 0.3649(3) 0.0366(18) Uani 1 1 d . . . . .
C60 C 0.4050(6) 0.2464(9) 0.3645(3) 0.0392(19) Uani 1 1 d . . . . .
H60 H 0.3897 0.1661 0.3501 0.047 Uiso 1 1 calc R U . . .
C61 C 0.4922(6) 0.2611(10) 0.3840(3) 0.043(2) Uani 1 1 d . . . . .
H61 H 0.5341 0.1915 0.3829 0.052 Uiso 1 1 calc R U . . .
C62 C 0.5174(5) 0.3765(10) 0.4050(3) 0.047(2) Uani 1 1 d . . . . .
H62 H 0.5773 0.3896 0.4169 0.057 Uiso 1 1 calc R U . . .
C63 C 0.4523(8) 0.4732(9) 0.4080(4) 0.056(3) Uani 1 1 d . . . . .
H63 H 0.4670 0.5516 0.4239 0.068 Uiso 1 1 calc R U . . .
C64 C 0.3662(6) 0.4571(9) 0.3883(3) 0.047(2) Uani 1 1 d . . . . .
H64 H 0.3234 0.5253 0.3905 0.056 Uiso 1 1 calc R U . . .
B1 B 0.2348(7) 0.3279(9) 0.3458(3) 0.035(2) Uani 1 1 d . . . . .
C65 C 0.6703(5) 0.8439(7) 0.2910(3) 0.0303(17) Uani 1 1 d . . . . .
C66 C 0.6415(6) 0.9582(8) 0.2690(3) 0.0350(18) Uani 1 1 d . . . . .
H66 H 0.6832 1.0278 0.2679 0.042 Uiso 1 1 calc R U . . .
C67 C 0.5561(5) 0.9770(9) 0.2488(3) 0.0394(19) Uani 1 1 d . . . . .
H67 H 0.5405 1.0571 0.2344 0.047 Uiso 1 1 calc R U . . .
C68 C 0.4941(7) 0.8765(10) 0.2500(3) 0.050(2) Uani 1 1 d . . . . .
H68 H 0.4358 0.8863 0.2356 0.060 Uiso 1 1 calc R U . . .
C69 C 0.5175(7) 0.7621(10) 0.2722(3) 0.046(2) Uani 1 1 d . . . . .
H69 H 0.4738 0.6952 0.2744 0.055 Uiso 1 1 calc R U . . .
C70 C 0.6036(6) 0.7433(8) 0.2913(3) 0.0368(18) Uani 1 1 d . . . . .
H70 H 0.6187 0.6620 0.3049 0.044 Uiso 1 1 calc R U . . .
C71 C 0.8330(5) 0.8010(7) 0.2656(3) 0.0305(17) Uani 1 1 d . . . . .
C72 C 0.8853(5) 0.8956(7) 0.2427(3) 0.0299(17) Uani 1 1 d . . . . .
H72 H 0.8912 0.9791 0.2564 0.036 Uiso 1 1 calc R U . . .
C73 C 0.9266(7) 0.8730(9) 0.2028(3) 0.048(2) Uani 1 1 d . . . . .
H73 H 0.9589 0.9406 0.1883 0.058 Uiso 1 1 calc R U . . .
C74 C 0.9225(7) 0.7490(10) 0.1822(3) 0.049(2) Uani 1 1 d . . . . .
H74 H 0.9529 0.7314 0.1542 0.058 Uiso 1 1 calc R U . . .
C75 C 0.8726(6) 0.6531(8) 0.2038(3) 0.0373(19) Uani 1 1 d . . . . .
H75 H 0.8677 0.5696 0.1900 0.045 Uiso 1 1 calc R U . . .
C76 C 0.8310(6) 0.6768(8) 0.2441(2) 0.0332(18) Uani 1 1 d . . . . .
H76 H 0.7995 0.6083 0.2586 0.040 Uiso 1 1 calc R U . . .
C77 C 0.8077(5) 0.9571(7) 0.3419(2) 0.0292(16) Uani 1 1 d . . . . .
C78 C 0.7469(5) 1.0368(7) 0.3646(3) 0.0288(16) Uani 1 1 d . . . . .
H78 H 0.6838 1.0260 0.3591 0.035 Uiso 1 1 calc R U . . .
C79 C 0.7787(6) 1.1327(8) 0.3956(3) 0.0395(19) Uani 1 1 d . . . . .
H79 H 0.7361 1.1852 0.4109 0.047 Uiso 1 1 calc R U . . .
C80 C 0.8672(6) 1.1532(8) 0.4045(3) 0.0367(18) Uani 1 1 d . . . . .
H80 H 0.8875 1.2186 0.4256 0.044 Uiso 1 1 calc R U . . .
C81 C 0.9294(6) 1.0730(8) 0.3810(3) 0.0342(18) Uani 1 1 d . . . . .
H81 H 0.9926 1.0857 0.3858 0.041 Uiso 1 1 calc R U . . .
C82 C 0.8981(5) 0.9771(7) 0.3513(3) 0.0326(17) Uani 1 1 d . . . . .
H82 H 0.9406 0.9228 0.3367 0.039 Uiso 1 1 calc R U . . .
C83 C 0.7906(5) 0.7059(7) 0.3505(2) 0.0276(16) Uani 1 1 d . . . . .
C84 C 0.7228(5) 0.6838(7) 0.3839(3) 0.0302(17) Uani 1 1 d . . . . .
H84 H 0.6679 0.7317 0.3830 0.036 Uiso 1 1 calc R U . . .
C85 C 0.7404(7) 0.5870(8) 0.4185(3) 0.042(2) Uani 1 1 d . . . . .
H85 H 0.6962 0.5711 0.4411 0.050 Uiso 1 1 calc R U . . .
C86 C 0.8168(5) 0.5179(7) 0.4204(3) 0.0338(17) Uani 1 1 d . . . . .
H86 H 0.8261 0.4529 0.4434 0.041 Uiso 1 1 calc R U . . .
C87 C 0.8820(7) 0.5428(8) 0.3881(3) 0.042(2) Uani 1 1 d . . . . .
H87 H 0.9372 0.4961 0.3898 0.050 Uiso 1 1 calc R U . . .
C88 C 0.8683(6) 0.6333(8) 0.3540(3) 0.0346(17) Uani 1 1 d . . . . .
H88 H 0.9140 0.6466 0.3320 0.042 Uiso 1 1 calc R U . . .
B2 B 0.7735(6) 0.8252(8) 0.3122(3) 0.0282(18) Uani 1 1 d . . . . .

loop_
_atom_site_aniso_label
_atom_site_aniso_U_11
_atom_site_aniso_U_22
_atom_site_aniso_U_33
_atom_site_aniso_U_23
_atom_site_aniso_U_13
_atom_site_aniso_U_12
Na1 0.0363(18) 0.0363(17) 0.056(2) -0.0039(15) -0.0051(16) 0.0020(14)
Na2 0.0345(17) 0.0550(19) 0.0193(13) -0.0021(13) 0.0038(12) -0.0130(14)
O1 0.047(4) 0.050(4) 0.041(3) -0.007(3) 0.004(3) -0.014(3)
O2 0.039(3) 0.036(3) 0.040(3) -0.008(2) 0.000(3) -0.006(2)
O3 0.037(3) 0.047(3) 0.035(3) -0.001(3) 0.001(3) -0.004(3)
O4 0.031(3) 0.044(4) 0.062(4) -0.001(3) -0.005(3) 0.005(3)
O5 0.042(3) 0.060(4) 0.020(3) 0.010(2) 0.004(2) -0.005(3)
O6 0.035(3) 0.035(3) 0.034(3) 0.004(2) -0.006(2) -0.006(2)
O7 0.023(3) 0.049(3) 0.059(4) -0.006(3) -0.011(3) -0.003(2)
O8 0.039(3) 0.085(5) 0.031(3) -0.009(3) 0.012(3) -0.013(3)
N1 0.033(6) 0.042(7) 0.049(11) -0.006(7) -0.014(6) 0.001(4)
N2 0.045(6) 0.036(7) 0.051(11) -0.021(7) 0.002(6) -0.011(5)
N3 0.051(7) 0.019(5) 0.037(9) 0.002(5) -0.015(6) -0.004(4)
N4 0.039(6) 0.041(6) 0.026(8) -0.012(5) 0.006(5) -0.014(4)
N5 0.055(6) 0.049(6) 0.015(4) -0.004(4) -0.002(4) -0.012(5)
N6 0.008(3) 0.022(4) 0.023(4) -0.005(3) 0.003(3) 0.004(3)
N7 0.014(3) 0.035(3) 0.043(3) 0.000(3) 0.001(3) -0.001(2)
N8 0.060(5) 0.045(4) 0.029(3) 0.006(3) -0.007(3) -0.008(3)
N9 0.093(7) 0.050(5) 0.030(4) 0.012(3) 0.022(4) 0.006(4)
N10 0.039(4) 0.066(5) 0.067(5) -0.001(4) 0.008(4) 0.008(4)
C1 0.044(5) 0.062(6) 0.026(4) 0.002(4) -0.001(4) -0.005(4)
C2 0.039(5) 0.045(5) 0.040(4) 0.010(4) 0.004(4) 0.000(4)
C3 0.052(6) 0.051(6) 0.054(5) 0.003(4) 0.010(5) 0.011(5)
C4 0.045(5) 0.055(6) 0.053(5) -0.011(4) -0.007(5) -0.022(4)
C5 0.041(5) 0.051(5) 0.033(4) -0.009(4) -0.002(4) -0.012(4)
C6 0.026(4) 0.047(5) 0.051(5) -0.006(4) 0.001(4) 0.008(3)
C7 0.041(6) 0.082(8) 0.080(8) -0.010(6) 0.005(6) 0.002(5)
C8 0.113(10) 0.035(5) 0.049(6) -0.007(4) -0.002(6) -0.004(5)
C9 0.033(5) 0.049(5) 0.077(6) -0.012(5) -0.018(4) -0.006(4)
C10 0.042(6) 0.076(7) 0.081(7) -0.009(6) -0.024(5) -0.015(5)
C11 0.057(5) 0.042(5) 0.020(3) -0.001(3) -0.005(4) -0.014(4)
C12 0.032(4) 0.048(5) 0.026(4) 0.012(3) -0.002(3) -0.008(4)
C13 0.046(5) 0.049(5) 0.025(4) 0.002(3) -0.003(4) -0.002(4)
C14 0.053(5) 0.034(4) 0.035(4) -0.003(3) -0.011(4) -0.002(4)
C15 0.050(5) 0.042(4) 0.025(4) -0.001(3) 0.000(4) 0.000(4)
C16 0.030(4) 0.037(4) 0.056(5) -0.007(4) -0.006(4) -0.002(4)
C17 0.042(5) 0.042(5) 0.071(6) -0.011(5) 0.005(5) -0.002(4)
C18 0.091(8) 0.055(6) 0.022(4) -0.006(4) 0.005(4) -0.030(5)
C19 0.049(5) 0.047(5) 0.049(5) -0.001(4) -0.003(4) 0.002(4)
C20 0.058(6) 0.035(5) 0.084(8) 0.001(5) 0.012(6) 0.008(4)
C21 0.040(4) 0.043(4) 0.019(3) 0.009(3) -0.003(3) -0.011(3)
C22 0.040(4) 0.026(3) 0.019(3) -0.003(2) 0.001(3) -0.001(3)
C23 0.046(5) 0.059(5) 0.035(4) 0.005(4) 0.000(4) -0.012(4)
C24 0.039(5) 0.050(5) 0.027(4) -0.001(3) 0.001(4) 0.003(4)
C25 0.036(5) 0.036(4) 0.039(4) -0.005(4) 0.005(4) -0.003(3)
C26 0.034(4) 0.035(4) 0.068(6) 0.008(4) -0.009(4) -0.013(3)
C27 0.051(6) 0.072(7) 0.038(5) -0.011(5) 0.019(4) -0.005(5)
C28 0.035(4) 0.047(5) 0.038(4) -0.001(3) -0.003(4) 0.004(3)
C29 0.045(5) 0.037(5) 0.075(6) 0.003(4) -0.006(5) -0.008(4)
C30 0.024(4) 0.133(9) 0.060(6) -0.049(6) 0.006(4) -0.023(5)
C31 0.026(3) 0.026(2) 0.063(4) -0.002(3) 0.003(3) 0.000(2)
C32 0.026(3) 0.026(2) 0.063(4) -0.002(3) 0.003(3) 0.000(2)
C33 0.028(4) 0.008(3) 0.042(4) 0.003(3) 0.006(3) 0.003(2)
C34 0.023(4) 0.019(3) 0.062(5) 0.007(3) -0.010(4) -0.005(3)
C35 0.021(4) 0.031(4) 0.051(5) -0.008(4) -0.002(4) 0.002(3)
C36 0.024(3) 0.037(4) 0.019(3) -0.001(3) 0.010(3) 0.007(3)
C37 0.027(5) 0.072(6) 0.054(5) -0.005(5) -0.003(4) 0.009(4)
C38 0.061(6) 0.030(4) 0.037(4) 0.007(3) 0.003(4) -0.003(4)
C39 0.030(4) 0.067(6) 0.025(4) 0.005(4) -0.008(3) 0.008(4)
C40 0.039(5) 0.046(4) 0.050(5) 0.010(4) 0.008(4) -0.003(3)
C89 0.049(5) 0.034(4) 0.026(4) 0.001(3) 0.004(4) 0.007(4)
C90 0.053(5) 0.057(5) 0.020(3) 0.005(3) 0.002(4) -0.002(4)
C91 0.046(6) 0.051(5) 0.048(5) 0.005(4) -0.005(5) 0.011(4)
C92 0.033(5) 0.039(4) 0.088(7) 0.000(5) -0.002(5) -0.003(4)
N11 0.111(10) 0.138(11) 0.105(9) -0.030(8) -0.027(8) 0.018(8)
C93 0.074(6) 0.054(5) 0.051(5) -0.016(4) 0.007(5) -0.022(5)
C94 0.046(5) 0.108(8) 0.074(7) -0.024(6) 0.009(5) -0.016(5)
N12 0.089(8) 0.106(8) 0.068(6) 0.032(6) -0.015(6) -0.005(6)
C95 0.055(4) 0.098(6) 0.045(4) 0.002(4) 0.005(3) -0.007(4)
C96 0.055(4) 0.098(6) 0.045(4) 0.002(4) 0.005(3) -0.007(4)
C41 0.020(4) 0.047(5) 0.031(4) -0.005(3) 0.001(3) -0.016(3)
C42 0.034(5) 0.057(6) 0.057(6) 0.008(4) -0.001(4) 0.004(4)
C43 0.031(4) 0.056(5) 0.045(4) 0.006(4) 0.007(4) 0.000(4)
C44 0.035(5) 0.054(5) 0.036(4) 0.006(4) 0.003(4) -0.014(4)
C45 0.046(5) 0.064(6) 0.023(3) 0.007(4) 0.002(4) -0.006(4)
C46 0.024(4) 0.031(4) 0.055(5) -0.008(3) -0.002(4) -0.003(3)
C47 0.019(3) 0.031(4) 0.044(4) 0.008(3) -0.005(3) -0.007(3)
C48 0.034(4) 0.041(4) 0.024(3) 0.004(3) 0.000(3) -0.007(3)
C49 0.035(4) 0.047(5) 0.030(4) 0.009(3) -0.002(4) 0.000(4)
C50 0.110(8) 0.033(4) 0.031(4) 0.004(4) 0.006(5) 0.000(5)
C51 0.043(5) 0.036(4) 0.048(5) 0.006(4) 0.000(4) 0.005(4)
C52 0.045(5) 0.037(4) 0.046(5) 0.008(4) 0.004(4) 0.001(4)
C53 0.024(4) 0.032(4) 0.048(5) -0.005(3) -0.003(4) 0.000(3)
C54 0.033(4) 0.058(5) 0.026(4) 0.006(4) -0.006(3) 0.003(4)
C55 0.038(5) 0.054(5) 0.047(5) 0.004(4) -0.008(4) 0.002(4)
C56 0.055(6) 0.058(5) 0.035(4) 0.003(4) 0.004(4) 0.025(5)
C57 0.049(5) 0.036(4) 0.038(4) 0.006(4) 0.006(4) -0.005(4)
C58 0.034(4) 0.029(4) 0.061(5) 0.001(4) 0.002(4) 0.000(3)
C59 0.027(4) 0.031(4) 0.052(5) 0.001(3) -0.001(4) -0.014(3)
C60 0.032(4) 0.049(5) 0.036(4) -0.001(4) -0.005(4) -0.009(4)
C61 0.021(4) 0.055(5) 0.053(5) 0.017(5) 0.001(4) 0.000(4)
C62 0.012(3) 0.074(6) 0.056(5) 0.002(5) -0.003(3) -0.019(4)
C63 0.075(7) 0.033(4) 0.061(6) 0.008(4) -0.006(5) -0.016(5)
C64 0.030(4) 0.049(5) 0.061(6) 0.007(4) -0.001(4) -0.016(4)
B1 0.037(5) 0.027(4) 0.041(5) 0.000(4) -0.007(4) -0.001(4)
C65 0.035(4) 0.034(4) 0.022(3) -0.013(3) 0.005(3) -0.008(3)
C66 0.045(5) 0.031(4) 0.029(4) 0.001(3) -0.007(4) -0.008(3)
C67 0.026(4) 0.062(5) 0.029(4) -0.003(4) -0.007(3) 0.013(4)
C68 0.054(5) 0.057(6) 0.038(5) -0.020(4) -0.007(4) 0.002(4)
C69 0.040(5) 0.055(6) 0.043(5) -0.010(4) -0.002(4) -0.011(4)
C70 0.033(4) 0.029(4) 0.048(4) -0.015(4) 0.005(4) -0.006(3)
C71 0.034(4) 0.025(4) 0.032(4) 0.002(3) -0.010(3) -0.006(3)
C72 0.041(4) 0.026(4) 0.023(3) 0.006(3) -0.001(3) -0.008(3)
C73 0.067(6) 0.053(5) 0.025(4) 0.013(3) 0.005(4) -0.026(4)
C74 0.050(6) 0.072(6) 0.024(4) 0.006(4) 0.005(4) -0.002(5)
C75 0.038(4) 0.027(4) 0.047(4) 0.000(3) -0.005(4) 0.010(3)
C76 0.045(4) 0.037(4) 0.018(3) -0.003(3) 0.001(3) 0.004(3)
C77 0.036(4) 0.034(4) 0.018(3) 0.000(3) 0.004(3) -0.001(3)
C78 0.027(4) 0.034(4) 0.025(3) -0.004(3) -0.001(3) -0.001(3)
C79 0.043(5) 0.028(4) 0.047(5) 0.000(4) 0.002(4) 0.001(3)
C80 0.042(5) 0.028(4) 0.040(4) -0.006(3) -0.006(4) -0.001(3)
C81 0.029(4) 0.046(5) 0.027(4) 0.006(3) 0.000(3) -0.018(3)
C82 0.030(4) 0.025(4) 0.044(4) 0.006(3) 0.009(3) 0.002(3)
C83 0.038(4) 0.029(4) 0.017(3) -0.003(3) 0.001(3) -0.008(3)
C84 0.030(4) 0.032(4) 0.029(4) -0.003(3) 0.005(3) 0.001(3)
C85 0.060(6) 0.039(4) 0.028(4) -0.004(3) 0.019(4) -0.012(4)
C86 0.034(4) 0.032(4) 0.034(4) 0.008(3) -0.007(3) -0.001(3)
C87 0.057(6) 0.026(4) 0.041(4) 0.000(3) -0.011(4) 0.013(4)
C88 0.029(4) 0.032(4) 0.042(4) -0.001(3) -0.003(3) 0.002(3)
B2 0.018(4) 0.033(4) 0.033(4) 0.000(4) 0.006(4) 0.001(3)

loop_
_atom_type_symbol
_atom_type_description
_atom_type_scat_dispersion_real
_atom_type_scat_dispersion_imag
_atom_type_scat_source
C C 0.0181 0.0091 'International Tables Vol C Tables 4.2.6.8 and 6.1.1.4'
H H 0.0000 0.0000 'International Tables Vol C Tables 4.2.6.8 and 6.1.1.4'
B B 0.0090 0.0039 'International Tables Vol C Tables 4.2.6.8 and 6.1.1.4'
N N 0.0311 0.0180 'International Tables Vol C Tables 4.2.6.8 and 6.1.1.4'
Na Na 0.1353 0.1239 'International Tables Vol C Tables 4.2.6.8 and 6.1.1.4'
O O 0.0492 0.0322 'International Tables Vol C Tables 4.2.6.8 and 6.1.1.4'

loop_
_geom_angle_atom_site_label_1
_geom_angle_atom_site_label_2
_geom_angle_atom_site_label_3
_geom_angle
O4 Na1 O7 99.7(3)
O4 Na1 O2 169.1(3)
O7 Na1 O2 78.5(2)
O4 Na1 O8 80.6(3)
O7 Na1 O8 81.8(2)
O2 Na1 O8 109.6(3)
O4 Na1 N10 88.1(3)
O7 Na1 N10 161.8(3)
O2 Na1 N10 96.8(3)
O8 Na1 N10 83.4(3)
O4 Na1 O3 81.9(2)
O7 Na1 O3 81.9(2)
O2 Na1 O3 87.1(2)
O8 Na1 O3 153.7(3)
N10 Na1 O3 115.6(3)
O4 Na1 Na2 124.31(18)
O7 Na1 Na2 77.30(16)
O2 Na1 Na2 44.76(16)
O8 Na1 Na2 149.63(18)
N10 Na1 Na2 111.8(2)
O3 Na1 Na2 42.37(16)
O6 Na2 O3 109.2(2)
O6 Na2 O5 81.1(2)
O3 Na2 O5 81.2(2)
O6 Na2 O1 82.8(2)
O3 Na2 O1 167.4(3)
O5 Na2 O1 97.4(2)
O6 Na2 N9 84.1(3)
O3 Na2 N9 95.7(3)
O5 Na2 N9 162.8(3)
O1 Na2 N9 89.2(3)
O6 Na2 O2 155.0(2)
O3 Na2 O2 87.1(2)
O5 Na2 O2 83.0(2)
O1 Na2 O2 80.2(2)
N9 Na2 O2 113.8(3)
O6 Na2 Na1 148.43(17)
O3 Na2 Na1 44.15(17)
O5 Na2 Na1 78.24(17)
O1 Na2 Na1 123.22(17)
N9 Na2 Na1 111.2(3)
O2 Na2 Na1 43.00(15)
C1 O1 Na2 128.1(7)
C6 O2 Na1 141.1(6)
C6 O2 Na2 126.7(6)
Na1 O2 Na2 92.2(2)
C11 O3 Na2 142.1(6)
C11 O3 Na1 124.3(6)
Na2 O3 Na1 93.5(2)
C16 O4 Na1 127.3(6)
C21 O5 Na2 127.9(6)
C26 O6 Na2 124.6(6)
C31 O7 Na1 126.6(5)
C36 O8 Na1 126.4(5)
N2 N1 C6 108.7(12)
N2 N1 C1 108.2(12)
C6 N1 C1 141.2(12)
N1 N2 C4 109.1(11)
N1 N2 C3 109.8(12)
C4 N2 C3 137.6(13)
N2A N1A C1 117.6(15)
N2A N1A C6 102.9(15)
C1 N1A C6 118.3(15)
N1A N2A C4 114.9(17)
N1A N2A C3 98.8(15)
C4 N2A C3 127.3(18)
C11 N3 C16 134.3(12)
C11 N3 N4 111.9(10)
C16 N3 N4 104.5(10)
C14 N4 C13 135.0(12)
C14 N4 N3 109.0(10)
C13 N4 N3 102.8(11)
C16 N3A N4A 107.0(16)
C16 N3A C11 130.6(17)
N4A N3A C11 110.2(16)
C14 N4A N3A 109.2(18)
C14 N4A C13 136(2)
N3A N4A C13 104.9(16)
N6 N5 C26 110.3(9)
N6 N5 C21 107.9(7)
C26 N5 C21 128.1(9)
N5 N6 C24 110.3(8)
N5 N6 C23 108.3(7)
C24 N6 C23 129.9(7)
N6A N5A C21 112.5(12)
N6A N5A C26 118.0(12)
C21 N5A C26 115.1(12)
N5A N6A C23 104.6(12)
N5A N6A C24 98.9(12)
C23 N6A C24 129.1(13)
N8 N7 C36 108.2(6)
N8 N7 C31 107.6(7)
C36 N7 C31 134.4(7)
C33 N8 C34 136.5(7)
C33 N8 N7 108.2(7)
C34 N8 N7 107.3(7)
C89 N9 Na2 157.0(8)
C91 N10 Na1 159.2(8)
O1 C1 N1 121.4(10)
O1 C1 C2 134.3(9)
N1 C1 C2 103.9(9)
O1 C1 N1A 123.6(10)
C2 C1 N1A 98.6(9)
C3 C2 C1 111.6(9)
C3 C2 C7 128.3(10)
C1 C2 C7 120.1(9)
C2 C3 N2 105.9(10)
C2 C3 C8 132.7(10)
N2 C3 C8 120.5(11)
C2 C3 N2A 109.1(11)
C8 C3 N2A 116.4(11)
N2A C4 C5 108.6(11)
C5 C4 N2 107.9(9)
N2A C4 C9 119.8(12)
C5 C4 C9 129.1(10)
N2 C4 C9 121.8(10)
C4 C5 C6 107.9(9)
C4 C5 C10 131.3(9)
C6 C5 C10 120.7(8)
O2 C6 N1 119.9(9)
O2 C6 C5 134.1(8)
N1 C6 C5 105.4(9)
O2 C6 N1A 121.9(9)
C5 C6 N1A 101.4(9)
C2 C7 H7A 109.5
C2 C7 H7B 109.5
H7A C7 H7B 109.5
C2 C7 H7C 109.5
H7A C7 H7C 109.5
H7B C7 H7C 109.5
C3 C8 H8A 109.5
C3 C8 H8B 109.5
H8A C8 H8B 109.5
C3 C8 H8C 109.5
H8A C8 H8C 109.5
H8B C8 H8C 109.5
C4 C9 H9A 109.5
C4 C9 H9B 109.5
H9A C9 H9B 109.5
C4 C9 H9C 109.5
H9A C9 H9C 109.5
H9B C9 H9C 109.5
C5 C10 H10A 109.5
C5 C10 H10B 109.5
H10A C10 H10B 109.5
C5 C10 H10C 109.5
H10A C10 H10C 109.5
H10B C10 H10C 109.5
O3 C11 N3 121.7(9)
O3 C11 C12 132.4(9)
N3 C11 C12 104.9(8)
O3 C11 N3A 121.6(11)
C12 C11 N3A 103.5(10)
C13 C12 C11 109.8(8)
C13 C12 C17 125.2(8)
C11 C12 C17 125.0(8)
C12 C13 C18 130.1(10)
C12 C13 N4 109.2(8)
C18 C13 N4 119.6(9)
C12 C13 N4A 108.2(11)
C18 C13 N4A 119.5(12)
N4A C14 C15 109.0(12)
N4 C14 C15 111.1(8)
N4A C14 C19 119.1(12)
N4 C14 C19 120.0(9)
C15 C14 C19 128.2(9)
C14 C15 C20 128.6(9)
C14 C15 C16 105.8(8)
C20 C15 C16 125.5(8)
O4 C16 N3A 121.0(11)
O4 C16 C15 130.9(8)
N3A C16 C15 104.5(10)
O4 C16 N3 120.3(9)
C15 C16 N3 108.3(8)
C12 C17 H17A 109.5
C12 C17 H17B 109.5
H17A C17 H17B 109.5
C12 C17 H17C 109.5
H17A C17 H17C 109.5
H17B C17 H17C 109.5
C13 C18 H18A 109.5
C13 C18 H18B 109.5
H18A C18 H18B 109.5
C13 C18 H18C 109.5
H18A C18 H18C 109.5
H18B C18 H18C 109.5
C14 C19 H19A 109.5
C14 C19 H19B 109.5
H19A C19 H19B 109.5
C14 C19 H19C 109.5
H19A C19 H19C 109.5
H19B C19 H19C 109.5
C15 C20 H20A 109.5
C15 C20 H20B 109.5
H20A C20 H20B 109.5
C15 C20 H20C 109.5
H20A C20 H20C 109.5
H20B C20 H20C 109.5
O5 C21 C22 132.5(8)
O5 C21 N5 119.7(7)
C22 C21 N5 107.2(7)
O5 C21 N5A 124.7(8)
C22 C21 N5A 96.9(8)
C23 C22 C21 109.3(7)
C23 C22 C27 125.3(8)
C21 C22 C27 125.3(8)
C22 C23 N6A 106.7(9)
C22 C23 C28 134.3(9)
N6A C23 C28 113.0(10)
C22 C23 N6 106.6(7)
C28 C23 N6 118.4(8)
C25 C24 N6 106.8(7)
C25 C24 C29 131.5(9)
N6 C24 C29 121.3(8)
C25 C24 N6A 111.7(9)
C29 C24 N6A 110.0(9)
C24 C25 C30 129.4(9)
C24 C25 C26 108.0(8)
C30 C25 C26 122.6(8)
O6 C26 N5 125.1(8)
O6 C26 C25 130.8(8)
N5 C26 C25 103.1(8)
O6 C26 N5A 127.5(9)
C25 C26 N5A 96.3(9)
C22 C27 H27A 109.5
C22 C27 H27B 109.5
H27A C27 H27B 109.5
C22 C27 H27C 109.5
H27A C27 H27C 109.5
H27B C27 H27C 109.5
C23 C28 H28A 109.5
C23 C28 H28B 109.5
H28A C28 H28B 109.5
C23 C28 H28C 109.5
H28A C28 H28C 109.5
H28B C28 H28C 109.5
C24 C29 H29A 109.5
C24 C29 H29B 109.5
H29A C29 H29B 109.5
C24 C29 H29C 109.5
H29A C29 H29C 109.5
H29B C29 H29C 109.5
C25 C30 H30A 109.5
C25 C30 H30B 109.5
H30A C30 H30B 109.5
C25 C30 H30C 109.5
H30A C30 H30C 109.5
H30B C30 H30C 109.5
O7 C31 N7 122.1(8)
O7 C31 C32 133.1(8)
N7 C31 C32 104.7(7)
C33 C32 C31 108.6(7)
C33 C32 C37 130.3(9)
C31 C32 C37 121.1(8)
N8 C33 C32 110.7(7)
N8 C33 C38 123.1(8)
C32 C33 C38 126.1(8)
C35 C34 N8 108.4(7)
C35 C34 C39 130.5(8)
N8 C34 C39 121.0(8)
C34 C35 C36 111.0(7)
C34 C35 C40 129.5(8)
C36 C35 C40 119.5(8)
O8 C36 C35 133.7(8)
O8 C36 N7 121.2(7)
C35 C36 N7 105.1(6)
C32 C37 H37A 109.5
C32 C37 H37B 109.5
H37A C37 H37B 109.5
C32 C37 H37C 109.5
H37A C37 H37C 109.5
H37B C37 H37C 109.5
C33 C38 H38A 109.5
C33 C38 H38B 109.5
H38A C38 H38B 109.5
C33 C38 H38C 109.5
H38A C38 H38C 109.5
H38B C38 H38C 109.5
C34 C39 H39A 109.5
C34 C39 H39B 109.5
H39A C39 H39B 109.5
C34 C39 H39C 109.5
H39A C39 H39C 109.5
H39B C39 H39C 109.5
C35 C40 H40A 109.5
C35 C40 H40B 109.5
H40A C40 H40B 109.5
C35 C40 H40C 109.5
H40A C40 H40C 109.5
H40B C40 H40C 109.5
N9 C89 C90 176.3(9)
C89 C90 H90A 109.5
C89 C90 H90B 109.5
H90A C90 H90B 109.5
C89 C90 H90C 109.5
H90A C90 H90C 109.5
H90B C90 H90C 109.5
N10 C91 C92 177.2(11)
C91 C92 H92A 109.5
C91 C92 H92B 109.5
H92A C92 H92B 109.5
C91 C92 H92C 109.5
H92A C92 H92C 109.5
H92B C92 H92C 109.5
N11 C93 C94 178.8(14)
C93 C94 H94A 109.5
C93 C94 H94B 109.5
H94A C94 H94B 109.5
C93 C94 H94C 109.5
H94A C94 H94C 109.5
H94B C94 H94C 109.5
N12 C95 C96 174.4(15)
C95 C96 H96A 109.5
C95 C96 H96B 109.5
H96A C96 H96B 109.5
C95 C96 H96C 109.5
H96A C96 H96C 109.5
H96B C96 H96C 109.5
C46 C41 C42 113.5(8)
C46 C41 B1 120.9(7)
C42 C41 B1 125.3(8)
C41 C42 C43 122.6(9)
C41 C42 H42 118.7
C43 C42 H42 118.7
C44 C43 C42 121.4(9)
C44 C43 H43 119.3
C42 C43 H43 119.3
C43 C44 C45 118.0(8)
C43 C44 H44 121.0
C45 C44 H44 121.0
C44 C45 C46 119.6(9)
C44 C45 H45 120.2
C46 C45 H45 120.2
C41 C46 C45 124.7(8)
C41 C46 H46 117.7
C45 C46 H46 117.7
C52 C47 C48 111.6(8)
C52 C47 B1 126.8(7)
C48 C47 B1 120.8(7)
C49 C48 C47 123.4(8)
C49 C48 H48 118.3
C47 C48 H48 118.3
C50 C49 C48 119.5(8)
C50 C49 H49 120.3
C48 C49 H49 120.3
C49 C50 C51 119.3(9)
C49 C50 H50 120.4
C51 C50 H50 120.4
C52 C51 C50 117.9(9)
C52 C51 H51 121.1
C50 C51 H51 121.1
C51 C52 C47 128.3(9)
C51 C52 H52 115.9
C47 C52 H52 115.9
C58 C53 C54 112.1(7)
C58 C53 B1 124.9(8)
C54 C53 B1 122.8(7)
C55 C54 C53 124.0(9)
C55 C54 H54 118.0
C53 C54 H54 118.0
C56 C55 C54 120.1(9)
C56 C55 H55 119.9
C54 C55 H55 119.9
C55 C56 C57 120.7(9)
C55 C56 H56 119.6
C57 C56 H56 119.6
C58 C57 C56 117.8(8)
C58 C57 H57 121.1
C56 C57 H57 121.1
C57 C58 C53 125.1(9)
C57 C58 H58 117.5
C53 C58 H58 117.4
C60 C59 C64 115.7(8)
C60 C59 B1 126.3(7)
C64 C59 B1 117.7(7)
C59 C60 C61 123.6(8)
C59 C60 H60 118.2
C61 C60 H60 118.2
C62 C61 C60 120.1(9)
C62 C61 H61 120.0
C60 C61 H61 120.0
C61 C62 C63 117.9(8)
C61 C62 H62 121.0
C63 C62 H62 121.0
C64 C63 C62 121.1(9)
C64 C63 H63 119.5
C62 C63 H63 119.4
C63 C64 C59 121.5(9)
C63 C64 H64 119.3
C59 C64 H64 119.3
C53 B1 C47 102.0(7)
C53 B1 C41 115.2(7)
C47 B1 C41 111.2(7)
C53 B1 C59 112.7(7)
C47 B1 C59 110.6(7)
C41 B1 C59 105.3(7)
C66 C65 C70 114.4(7)
C66 C65 B2 122.4(7)
C70 C65 B2 123.2(7)
C67 C66 C65 124.7(8)
C67 C66 H66 117.7
C65 C66 H66 117.7
C68 C67 C66 118.7(8)
C68 C67 H67 120.7
C66 C67 H67 120.6
C67 C68 C69 119.6(9)
C67 C68 H68 120.2
C69 C68 H68 120.2
C70 C69 C68 121.2(9)
C70 C69 H69 119.4
C68 C69 H69 119.4
C69 C70 C65 121.5(8)
C69 C70 H70 119.3
C65 C70 H70 119.3
C72 C71 C76 114.9(7)
C72 C71 B2 126.0(7)
C76 C71 B2 119.1(7)
C73 C72 C71 123.3(7)
C73 C72 H72 118.4
C71 C72 H72 118.4
C72 C73 C74 120.3(8)
C72 C73 H73 119.9
C74 C73 H73 119.8
C73 C74 C75 118.2(8)
C73 C74 H74 120.9
C75 C74 H74 120.9
C76 C75 C74 121.1(8)
C76 C75 H75 119.5
C74 C75 H75 119.4
C75 C76 C71 122.1(8)
C75 C76 H76 118.9
C71 C76 H76 118.9
C82 C77 C78 117.3(7)
C82 C77 B2 119.9(7)
C78 C77 B2 121.9(7)
C79 C78 C77 120.3(8)
C79 C78 H78 119.8
C77 C78 H78 119.9
C80 C79 C78 122.5(8)
C80 C79 H79 118.8
C78 C79 H79 118.8
C79 C80 C81 117.4(7)
C79 C80 H80 121.3
C81 C80 H80 121.3
C82 C81 C80 120.0(8)
C82 C81 H81 120.0
C80 C81 H81 120.0
C77 C82 C81 122.5(8)
C77 C82 H82 118.8
C81 C82 H82 118.8
C88 C83 C84 118.0(7)
C88 C83 B2 124.1(7)
C84 C83 B2 117.8(7)
C85 C84 C83 117.5(7)
C85 C84 H84 121.2
C83 C84 H84 121.2
C86 C85 C84 122.5(8)
C86 C85 H85 118.7
C84 C85 H85 118.7
C85 C86 C87 118.8(7)
C85 C86 H86 120.6
C87 C86 H86 120.6
C88 C87 C86 121.2(8)
C88 C87 H87 119.4
C86 C87 H87 119.4
C87 C88 C83 122.0(8)
C87 C88 H88 119.0
C83 C88 H88 119.0
C65 B2 C71 103.5(6)
C65 B2 C83 116.9(6)
C71 B2 C83 110.6(6)
C65 B2 C77 110.8(6)
C71 B2 C77 112.1(6)
C83 B2 C77 103.2(6)

loop_
_geom_bond_atom_site_label_1
_geom_bond_atom_site_label_2
_geom_bond_distance
Na1 O4 2.364(7)
Na1 O7 2.372(7)
Na1 O2 2.407(7)
Na1 O8 2.436(8)
Na1 N10 2.446(10)
Na1 O3 2.461(7)
Na1 Na2 3.526(2)
Na2 O6 2.378(7)
Na2 O3 2.381(7)
Na2 O5 2.388(6)
Na2 O1 2.408(7)
Na2 N9 2.404(8)
Na2 O2 2.485(7)
O1 C1 1.224(11)
O2 C6 1.234(10)
O3 C11 1.215(10)
O4 C16 1.219(11)
O5 C21 1.191(10)
O6 C26 1.188(11)
O7 C31 1.250(11)
O8 C36 1.224(10)
N1 N2 1.329(17)
N1 C6 1.391(16)
N1 C1 1.388(16)
N2 C4 1.392(18)
N2 C3 1.422(17)
N1A N2A 1.29(2)
N1A C1 1.48(2)
N1A C6 1.57(2)
N2A C4 1.34(2)
N2A C3 1.59(2)
N3 C11 1.366(15)
N3 C16 1.463(17)
N3 N4 1.482(16)
N4 C14 1.357(16)
N4 C13 1.442(17)
N3A C16 1.43(2)
N3A N4A 1.44(3)
N3A C11 1.44(2)
N4A C14 1.33(2)
N4A C13 1.46(3)
N5 N6 1.351(12)
N5 C26 1.385(13)
N5 C21 1.456(13)
N6 C24 1.409(12)
N6 C23 1.515(12)
N5A N6A 1.35(2)
N5A C21 1.486(17)
N5A C26 1.542(18)
N6A C23 1.400(17)
N6A C24 1.533(18)
N7 N8 1.413(10)
N7 C36 1.412(9)
N7 C31 1.414(10)
N8 C33 1.343(11)
N8 C34 1.394(11)
N9 C89 1.190(13)
N10 C91 1.104(13)
C1 C2 1.439(13)
C2 C3 1.272(15)
C2 C7 1.560(14)
C3 C8 1.521(14)
C4 C5 1.331(14)
C4 C9 1.524(12)
C5 C6 1.429(12)
C5 C10 1.515(14)
C7 H7A 0.9800
C7 H7B 0.9800
C7 H7C 0.9800
C8 H8A 0.9800
C8 H8B 0.9800
C8 H8C 0.9800
C9 H9A 0.9800
C9 H9B 0.9800
C9 H9C 0.9800
C10 H10A 0.9800
C10 H10B 0.9800
C10 H10C 0.9800
C11 C12 1.450(12)
C12 C13 1.378(13)
C12 C17 1.462(12)
C13 C18 1.446(12)
C14 C15 1.423(13)
C14 C19 1.459(12)
C15 C20 1.422(14)
C15 C16 1.453(12)
C17 H17A 0.9800
C17 H17B 0.9800
C17 H17C 0.9800
C18 H18A 0.9800
C18 H18B 0.9800
C18 H18C 0.9800
C19 H19A 0.9800
C19 H19B 0.9800
C19 H19C 0.9800
C20 H20A 0.9800
C20 H20B 0.9800
C20 H20C 0.9800
C21 C22 1.437(10)
C22 C23 1.354(12)
C22 C27 1.465(12)
C23 C28 1.490(12)
C24 C25 1.349(12)
C24 C29 1.489(13)
C25 C30 1.450(13)
C25 C26 1.514(12)
C27 H27A 0.9800
C27 H27B 0.9800
C27 H27C 0.9800
C28 H28A 0.9800
C28 H28B 0.9800
C28 H28C 0.9800
C29 H29A 0.9800
C29 H29B 0.9800
C29 H29C 0.9800
C30 H30A 0.9800
C30 H30B 0.9800
C30 H30C 0.9800
C31 C32 1.439(13)
C32 C33 1.345(12)
C32 C37 1.497(12)
C33 C38 1.461(12)
C34 C35 1.343(13)
C34 C39 1.471(11)
C35 C36 1.407(11)
C35 C40 1.534(12)
C37 H37A 0.9800
C37 H37B 0.9800
C37 H37C 0.9800
C38 H38A 0.9800
C38 H38B 0.9800
C38 H38C 0.9800
C39 H39A 0.9800
C39 H39B 0.9800
C39 H39C 0.9800
C40 H40A 0.9800
C40 H40B 0.9800
C40 H40C 0.9800
C89 C90 1.420(13)
C90 H90A 0.9800
C90 H90B 0.9800
C90 H90C 0.9800
C91 C92 1.468(15)
C92 H92A 0.9800
C92 H92B 0.9800
C92 H92C 0.9800
N11 C93 1.196(18)
C93 C94 1.360(18)
C94 H94A 0.9800
C94 H94B 0.9800
C94 H94C 0.9800
N12 C95 1.082(16)
C95 C96 1.522(17)
C96 H96A 0.9800
C96 H96B 0.9800
C96 H96C 0.9800
C41 C46 1.377(12)
C41 C42 1.381(13)
C41 B1 1.640(12)
C42 C43 1.429(13)
C42 H42 0.9500
C43 C44 1.353(13)
C43 H43 0.9500
C44 C45 1.365(14)
C44 H44 0.9500
C45 C46 1.419(12)
C45 H45 0.9500
C46 H46 0.9500
C47 C52 1.392(13)
C47 C48 1.433(11)
C47 B1 1.628(12)
C48 C49 1.411(12)
C48 H48 0.9500
C49 C50 1.371(13)
C49 H49 0.9500
C50 C51 1.432(14)
C50 H50 0.9500
C51 C52 1.338(13)
C51 H51 0.9500
C52 H52 0.9500
C53 C58 1.411(12)
C53 C54 1.442(11)
C53 B1 1.609(12)
C54 C55 1.388(13)
C54 H54 0.9500
C55 C56 1.345(14)
C55 H55 0.9500
C56 C57 1.411(14)
C56 H56 0.9500
C57 C58 1.398(12)
C57 H57 0.9500
C58 H58 0.9500
C59 C60 1.366(12)
C59 C64 1.417(12)
C59 B1 1.649(12)
C60 C61 1.400(12)
C60 H60 0.9500
C61 C62 1.381(14)
C61 H61 0.9500
C62 C63 1.392(14)
C62 H62 0.9500
C63 C64 1.388(14)
C63 H63 0.9500
C64 H64 0.9500
C65 C66 1.398(11)
C65 C70 1.434(11)
C65 B2 1.637(12)
C66 C67 1.387(11)
C66 H66 0.9500
C67 C68 1.386(14)
C67 H67 0.9500
C68 C69 1.381(14)
C68 H68 0.9500
C69 C70 1.384(12)
C69 H69 0.9500
C70 H70 0.9500
C71 C72 1.422(10)
C71 C76 1.424(11)
C71 B2 1.643(12)
C72 C73 1.335(12)
C72 H72 0.9500
C73 C74 1.411(14)
C73 H73 0.9500
C74 C75 1.393(13)
C74 H74 0.9500
C75 C76 1.350(12)
C75 H75 0.9500
C76 H76 0.9500
C77 C82 1.372(11)
C77 C78 1.396(11)
C77 B2 1.676(11)
C78 C79 1.402(12)
C78 H78 0.9500
C79 C80 1.342(13)
C79 H79 0.9500
C80 C81 1.424(12)
C80 H80 0.9500
C81 C82 1.377(12)
C81 H81 0.9500
C82 H82 0.9500
C83 C88 1.374(12)
C83 C84 1.428(11)
C83 B2 1.665(11)
C84 C85 1.428(12)
C84 H84 0.9500
C85 C86 1.336(12)
C85 H85 0.9500
C86 C87 1.383(12)
C86 H86 0.9500
C87 C88 1.363(12)
C87 H87 0.9500
C88 H88 0.9500

loop_
_geom_torsion_atom_site_label_1
_geom_torsion_atom_site_label_2
_geom_torsion_atom_site_label_3
_geom_torsion_atom_site_label_4
_geom_torsion
C6 N1 N2 C4 -3.4(17)
C1 N1 N2 C4 164.5(19)
C6 N1 N2 C3 -166.2(19)
C1 N1 N2 C3 1.7(17)
C1 N1A N2A C4 -131(2)
C6 N1A N2A C4 1(2)
C1 N1A N2A C3 7.3(19)
C6 N1A N2A C3 139.2(15)
C11 N3 N4 C14 -148.1(16)
C16 N3 N4 C14 3.9(13)
C11 N3 N4 C13 -0.4(14)
C16 N3 N4 C13 151.5(14)
C16 N3A N4A C14 2(2)
C11 N3A N4A C14 149(2)
C16 N3A N4A C13 -150(2)
C11 N3A N4A C13 -3(2)
C26 N5 N6 C24 -1.3(11)
C21 N5 N6 C24 -145.5(8)
C26 N5 N6 C23 146.2(9)
C21 N5 N6 C23 2.0(10)
C21 N5A N6A C23 3.3(17)
C26 N5A N6A C23 -134.4(13)
C21 N5A N6A C24 137.8(12)
C26 N5A N6A C24 0.0(17)
C36 N7 N8 C33 -153.7(6)
C31 N7 N8 C33 -2.5(8)
C36 N7 N8 C34 0.6(8)
C31 N7 N8 C34 151.8(6)
Na2 O1 C1 N1 4.3(16)
Na2 O1 C1 C2 176.0(7)
Na2 O1 C1 N1A -29.8(16)
N2 N1 C1 O1 177.2(11)
C6 N1 C1 O1 -21(4)
N2 N1 C1 C2 3.3(15)
C6 N1 C1 C2 165(3)
N2A N1A C1 O1 -178.8(14)
C6 N1A C1 O1 57(2)
N2A N1A C1 C2 -17.1(18)
C6 N1A C1 C2 -141.7(12)
O1 C1 C2 C3 179.5(10)
N1 C1 C2 C3 -7.8(14)
N1A C1 C2 C3 21.0(13)
O1 C1 C2 C7 -0.5(16)
N1 C1 C2 C7 172.2(13)
N1A C1 C2 C7 -159.0(12)
C1 C2 C3 N2 8.7(14)
C7 C2 C3 N2 -171.3(14)
C1 C2 C3 C8 177.7(10)
C7 C2 C3 C8 -2.3(19)
C1 C2 C3 N2A -18.6(14)
C7 C2 C3 N2A 161.4(13)
N1 N2 C3 C2 -6.6(17)
C4 N2 C3 C2 -162(2)
N1 N2 C3 C8 -177.2(12)
C4 N2 C3 C8 27(3)
N1A N2A C3 C2 7.0(16)
C4 N2A C3 C2 137.9(18)
N1A N2A C3 C8 173.7(12)
C4 N2A C3 C8 -55(2)
N1A N2A C4 C5 -14(2)
C3 N2A C4 C5 -138.3(17)
N1A N2A C4 C9 -177.3(13)
C3 N2A C4 C9 58(3)
N1 N2 C4 C5 8.7(17)
C3 N2 C4 C5 164(2)
N1 N2 C4 C9 177.0(12)
C3 N2 C4 C9 -27(3)
N2A C4 C5 C6 21.1(16)
N2 C4 C5 C6 -10.3(15)
C9 C4 C5 C6 -177.4(10)
N2A C4 C5 C10 -163.0(16)
N2 C4 C5 C10 165.7(14)
C9 C4 C5 C10 -1.4(19)
Na1 O2 C6 N1 172.5(12)
Na2 O2 C6 N1 -7.6(16)
Na1 O2 C6 C5 2.3(17)
Na2 O2 C6 C5 -177.8(8)
Na1 O2 C6 N1A -156.0(11)
Na2 O2 C6 N1A 23.9(14)
N2 N1 C6 O2 -175.5(11)
C1 N1 C6 O2 23(4)
N2 N1 C6 C5 -2.8(15)
C1 N1 C6 C5 -164(3)
C4 C5 C6 O2 179.3(10)
C10 C5 C6 O2 2.9(16)
C4 C5 C6 N1 8.2(14)
C10 C5 C6 N1 -168.3(13)
C4 C5 C6 N1A -19.3(12)
C10 C5 C6 N1A 164.2(12)
N2A N1A C6 O2 175.5(13)
C1 N1A C6 O2 -53.0(19)
N2A N1A C6 C5 11.2(14)
C1 N1A C6 C5 142.7(13)
Na2 O3 C11 N3 167.0(11)
Na1 O3 C11 N3 -18.8(14)
Na2 O3 C11 C12 0.3(15)
Na1 O3 C11 C12 174.5(7)
Na2 O3 C11 N3A -158.5(14)
Na1 O3 C11 N3A 15.7(16)
C16 N3 C11 O3 43(2)
N4 N3 C11 O3 -176.4(9)
C16 N3 C11 C12 -146.9(16)
N4 N3 C11 C12 -6.5(13)
C16 N3A C11 O3 -46(3)
N4A N3A C11 O3 177.1(13)
C16 N3A C11 C12 149(2)
N4A N3A C11 C12 13.0(18)
O3 C11 C12 C13 179.8(9)
N3 C11 C12 C13 11.5(12)
N3A C11 C12 C13 -18.6(14)
O3 C11 C12 C17 -0.2(14)
N3 C11 C12 C17 -168.5(12)
N3A C11 C12 C17 161.4(14)
C11 C12 C13 C18 -179.8(8)
C17 C12 C13 C18 0.2(14)
C11 C12 C13 N4 -12.2(11)
C17 C12 C13 N4 167.9(11)
C11 C12 C13 N4A 17.3(15)
C17 C12 C13 N4A -162.7(15)
C14 N4 C13 C12 141.9(15)
N3 N4 C13 C12 7.7(12)
C14 N4 C13 C18 -49(2)
N3 N4 C13 C18 176.8(9)
C14 N4A C13 C12 -149(3)
N3A N4A C13 C12 -8.5(18)
C14 N4A C13 C18 46(4)
N3A N4A C13 C18 -173.5(12)
N3A N4A C14 C15 12(2)
C13 N4A C14 C15 151(3)
N3A N4A C14 C19 171.5(13)
C13 N4A C14 C19 -50(4)
C13 N4 C14 C15 -142.2(15)
N3 N4 C14 C15 -9.8(13)
C13 N4 C14 C19 46(2)
N3 N4 C14 C19 178.8(9)
N4A C14 C15 C20 162.4(17)
N4 C14 C15 C20 -165.5(12)
C19 C14 C15 C20 5.0(16)
N4A C14 C15 C16 -20.5(17)
N4 C14 C15 C16 11.7(12)
C19 C14 C15 C16 -177.9(9)
Na1 O4 C16 N3A -17.8(18)
Na1 O4 C16 C15 -173.2(7)
Na1 O4 C16 N3 15.4(15)
N4A N3A C16 O4 -174.9(14)
C11 N3A C16 O4 48(3)
N4A N3A C16 C15 -13.9(17)
C11 N3A C16 C15 -151(2)
C14 C15 C16 O4 178.9(10)
C20 C15 C16 O4 -3.8(17)
C14 C15 C16 N3A 20.6(14)
C20 C15 C16 N3A -162.1(14)
C14 C15 C16 N3 -8.9(12)
C20 C15 C16 N3 168.4(11)
C11 N3 C16 O4 -41(2)
N4 N3 C16 O4 176.5(10)
C11 N3 C16 C15 145.6(16)
N4 N3 C16 C15 3.3(12)
Na2 O5 C21 C22 170.3(7)
Na2 O5 C21 N5 -19.8(12)
Na2 O5 C21 N5A 23.8(15)
N6 N5 C21 O5 -178.3(8)
C26 N5 C21 O5 46.0(15)
N6 N5 C21 C22 -6.1(11)
C26 N5 C21 C22 -141.8(10)
N6A N5A C21 O5 170.5(12)
C26 N5A C21 O5 -50.5(16)
N6A N5A C21 C22 14.7(15)
C26 N5A C21 C22 153.7(10)
O5 C21 C22 C23 178.9(9)
N5 C21 C22 C23 8.1(10)
N5A C21 C22 C23 -28.4(10)
O5 C21 C22 C27 -3.5(16)
N5 C21 C22 C27 -174.3(8)
N5A C21 C22 C27 149.3(10)
C21 C22 C23 N6A 33.2(12)
C27 C22 C23 N6A -144.4(11)
C21 C22 C23 C28 -176.9(10)
C27 C22 C23 C28 5.5(17)
C21 C22 C23 N6 -6.7(10)
C27 C22 C23 N6 175.6(8)
N5A N6A C23 C22 -21.7(15)
C24 N6A C23 C22 -136.4(13)
N5A N6A C23 C28 -178.7(11)
C24 N6A C23 C28 66.6(18)
N5 N6 C23 C22 2.9(10)
C24 N6 C23 C22 141.8(9)
N5 N6 C23 C28 175.0(9)
C24 N6 C23 C28 -46.2(13)
N5 N6 C24 C25 -7.0(10)
C23 N6 C24 C25 -145.3(9)
N5 N6 C24 C29 179.5(9)
C23 N6 C24 C29 41.3(13)
N5A N6A C24 C25 17.4(14)
C23 N6A C24 C25 134.5(14)
N5A N6A C24 C29 172.1(11)
C23 N6A C24 C29 -70.8(17)
N6 C24 C25 C30 -166.7(10)
C29 C24 C25 C30 5.9(17)
N6A C24 C25 C30 153.5(12)
N6 C24 C25 C26 11.7(9)
C29 C24 C25 C26 -175.7(9)
N6A C24 C25 C26 -28.1(12)
Na2 O6 C26 N5 20.6(13)
Na2 O6 C26 C25 -173.0(7)
Na2 O6 C26 N5A -25.4(14)
N6 N5 C26 O6 177.5(9)
C21 N5 C26 O6 -47.6(16)
N6 N5 C26 C25 8.0(11)
C21 N5 C26 C25 143.0(9)
C24 C25 C26 O6 179.0(10)
C30 C25 C26 O6 -2.4(16)
C24 C25 C26 N5 -12.4(10)
C30 C25 C26 N5 166.2(10)
C24 C25 C26 N5A 24.3(10)
C30 C25 C26 N5A -157.2(11)
N6A N5A C26 O6 -170.4(12)
C21 N5A C26 O6 52.9(16)
N6A N5A C26 C25 -14.5(16)
C21 N5A C26 C25 -151.2(10)
Na1 O7 C31 N7 12.1(11)
Na1 O7 C31 C32 -169.1(7)
N8 N7 C31 O7 -176.3(7)
C36 N7 C31 O7 -36.2(13)
N8 N7 C31 C32 4.6(8)
C36 N7 C31 C32 144.7(8)
O7 C31 C32 C33 175.9(8)
N7 C31 C32 C33 -5.1(9)
O7 C31 C32 C37 -5.1(15)
N7 C31 C32 C37 173.9(7)
C34 N8 C33 C32 -143.8(9)
N7 N8 C33 C32 -0.8(9)
C34 N8 C33 C38 39.9(13)
N7 N8 C33 C38 -177.0(7)
C31 C32 C33 N8 3.8(9)
C37 C32 C33 N8 -175.1(9)
C31 C32 C33 C38 179.8(7)
C37 C32 C33 C38 1.0(14)
C33 N8 C34 C35 145.3(9)
N7 N8 C34 C35 2.0(9)
C33 N8 C34 C39 -39.3(14)
N7 N8 C34 C39 177.5(7)
N8 C34 C35 C36 -4.0(9)
C39 C34 C35 C36 -178.9(8)
N8 C34 C35 C40 178.3(8)
C39 C34 C35 C40 3.4(15)
Na1 O8 C36 C35 166.1(7)
Na1 O8 C36 N7 -13.6(11)
C34 C35 C36 O8 -175.4(9)
C40 C35 C36 O8 2.6(14)
C34 C35 C36 N7 4.3(9)
C40 C35 C36 N7 -177.7(7)
N8 N7 C36 O8 176.9(7)
C31 N7 C36 O8 36.9(13)
N8 N7 C36 C35 -2.9(8)
C31 N7 C36 C35 -142.9(9)
C46 C41 C42 C43 -4.4(12)
B1 C41 C42 C43 -178.1(8)
C41 C42 C43 C44 2.6(14)
C42 C43 C44 C45 0.0(14)
C43 C44 C45 C46 -0.2(13)
C42 C41 C46 C45 4.3(12)
B1 C41 C46 C45 178.2(8)
C44 C45 C46 C41 -2.1(13)
C52 C47 C48 C49 3.7(11)
B1 C47 C48 C49 173.9(8)
C47 C48 C49 C50 -1.8(12)
C48 C49 C50 C51 -0.7(13)
C49 C50 C51 C52 1.1(13)
C50 C51 C52 C47 1.2(14)
C48 C47 C52 C51 -3.5(13)
B1 C47 C52 C51 -173.0(9)
C58 C53 C54 C55 2.9(13)
B1 C53 C54 C55 -172.0(8)
C53 C54 C55 C56 -4.5(15)
C54 C55 C56 C57 3.4(15)
C55 C56 C57 C58 -1.0(14)
C56 C57 C58 C53 -0.4(14)
C54 C53 C58 C57 -0.4(13)
B1 C53 C58 C57 174.3(8)
C64 C59 C60 C61 -2.3(13)
B1 C59 C60 C61 -175.6(8)
C59 C60 C61 C62 -0.4(14)
C60 C61 C62 C63 3.4(14)
C61 C62 C63 C64 -3.7(15)
C62 C63 C64 C59 1.0(15)
C60 C59 C64 C63 2.0(13)
B1 C59 C64 C63 175.9(8)
C58 C53 B1 C47 -96.9(9)
C54 C53 B1 C47 77.3(10)
C58 C53 B1 C41 142.5(8)
C54 C53 B1 C41 -43.2(11)
C58 C53 B1 C59 21.6(12)
C54 C53 B1 C59 -164.1(8)
C52 C47 B1 C53 77.1(10)
C48 C47 B1 C53 -91.6(9)
C52 C47 B1 C41 -159.6(8)
C48 C47 B1 C41 31.7(10)
C52 C47 B1 C59 -43.0(11)
C48 C47 B1 C59 148.3(7)
C46 C41 B1 C53 163.8(7)
C42 C41 B1 C53 -23.0(11)
C46 C41 B1 C47 48.4(10)
C42 C41 B1 C47 -138.3(8)
C46 C41 B1 C59 -71.4(9)
C42 C41 B1 C59 101.8(9)
C60 C59 B1 C53 -135.4(9)
C64 C59 B1 C53 51.4(11)
C60 C59 B1 C47 -22.0(12)
C64 C59 B1 C47 164.8(7)
C60 C59 B1 C41 98.2(10)
C64 C59 B1 C41 -75.0(9)
C70 C65 C66 C67 0.1(12)
B2 C65 C66 C67 177.1(7)
C65 C66 C67 C68 -0.2(13)
C66 C67 C68 C69 1.8(13)
C67 C68 C69 C70 -3.4(14)
C68 C69 C70 C65 3.4(13)
C66 C65 C70 C69 -1.7(11)
B2 C65 C70 C69 -178.7(8)
C76 C71 C72 C73 2.9(12)
B2 C71 C72 C73 -174.5(9)
C71 C72 C73 C74 -2.4(14)
C72 C73 C74 C75 1.6(14)
C73 C74 C75 C76 -1.6(13)
C74 C75 C76 C71 2.4(13)
C72 C71 C76 C75 -2.9(11)
B2 C71 C76 C75 174.8(8)
C82 C77 C78 C79 0.0(11)
B2 C77 C78 C79 168.9(7)
C77 C78 C79 C80 0.6(13)
C78 C79 C80 C81 0.0(13)
C79 C80 C81 C82 -1.3(12)
C78 C77 C82 C81 -1.4(12)
B2 C77 C82 C81 -170.5(7)
C80 C81 C82 C77 2.1(12)
C88 C83 C84 C85 -0.3(11)
B2 C83 C84 C85 -176.0(7)
C83 C84 C85 C86 -0.2(12)
C84 C85 C86 C87 1.3(13)
C85 C86 C87 C88 -1.9(13)
C86 C87 C88 C83 1.4(13)
C84 C83 C88 C87 -0.3(12)
B2 C83 C88 C87 175.2(8)
C66 C65 B2 C71 -75.9(8)
C70 C65 B2 C71 100.9(8)
C66 C65 B2 C83 162.3(7)
C70 C65 B2 C83 -20.9(10)
C66 C65 B2 C77 44.5(9)
C70 C65 B2 C77 -138.7(7)
C72 C71 B2 C65 99.2(8)
C76 C71 B2 C65 -78.2(8)
C72 C71 B2 C83 -134.8(8)
C76 C71 B2 C83 47.8(9)
C72 C71 B2 C77 -20.3(10)
C76 C71 B2 C77 162.3(7)
C88 C83 B2 C65 145.3(7)
C84 C83 B2 C65 -39.2(9)
C88 C83 B2 C71 27.2(10)
C84 C83 B2 C71 -157.3(6)
C88 C83 B2 C77 -92.8(8)
C84 C83 B2 C77 82.6(8)
C82 C77 B2 C65 -161.9(7)
C78 C77 B2 C65 29.5(10)
C82 C77 B2 C71 -46.8(10)
C78 C77 B2 C71 144.6(7)
C82 C77 B2 C83 72.2(8)
C78 C77 B2 C83 -96.4(8)
